data_7100775
loop_
_publ_author_name
'Peter Skabara'
'Simon J. Coles'
'David J. Crouch'
'Martin J. Heeney'
'Michael B. Hursthouse'
'I. McCulloch'

_publ_section_title
;
Hexyl-substituted oligothiophenes with a central
terafluorophenylene unit: crystal engineering of planar structures for
p-type organic semiconductors
;
_journal_name_full 'Chemical Communications'
_journal_paper_doi 10.1039/b417642a
_journal_year 2005
_chemical_formula_sum 'C46 H58 F4 S4'
_chemical_formula_weight 815.16
_space_group_IT_number 2
_symmetry_cell_setting triclinic
_symmetry_space_group_name_Hall '-P 1'
_symmetry_space_group_name_H-M 'P -1'
_cell_angle_alpha 91.678(3)
_cell_angle_beta 97.587(4)
_cell_angle_gamma 102.556(4)
_cell_formula_units_Z 1
_cell_length_a 6.1497(2)
_cell_length_b 11.3722(8)
_cell_length_c 15.4457(10)
_cell_measurement_temperature 120(2)
_cell_volume 1043.26(11)
_diffrn_ambient_temperature 120(2)
_exptl_crystal_density_diffrn 1.297
_cod_depositor_comments
;
The following automatic conversions were performed:
'_symmetry_cell_setting' value 'Triclinic' changed to 'triclinic'
according to '/home/saulius/struct/CIF-dictionaries/cif_core.dic'
dictionary named 'cif_core.dic' version 2.4.1 from 2010-06-29.

Automatic conversion script
Id: cif_fix_enum 1527 2010-12-29 10:47:43Z saulius 
;
_cod_database_code 7100775

loop_
_symmetry_equiv_pos_as_xyz
'x, y, z'
'-x, -y, -z'

loop_
_atom_site_label
_atom_site_type_symbol
_atom_site_fract_x
_atom_site_fract_y
_atom_site_fract_z
_atom_site_U_iso_or_equiv
_atom_site_adp_type
_atom_site_occupancy
_atom_site_symmetry_multiplicity
_atom_site_calc_flag
_atom_site_refinement_flags
_atom_site_disorder_assembly
_atom_site_disorder_group
C1 C -0.0788(7) 0.4753(4) 0.0762(3) 0.0232(9) Uani 1 1 d . . .
C2 C 0.1351(7) 0.5439(4) 0.0757(3) 0.0228(9) Uani 1 1 d . . .
C3 C 0.2259(7) 0.5724(4) -0.0009(3) 0.0236(9) Uani 1 1 d . . .
C4 C 0.4547(8) 0.6464(4) -0.0020(3) 0.0237(9) Uani 1 1 d . . .
C5 C 0.5601(8) 0.6792(3) -0.0732(3) 0.0248(9) Uani 1 1 d . . .
H5 H 0.4915 0.6547 -0.1316 0.030 Uiso 1 1 calc R . .
C6 C 0.7782(8) 0.7521(4) -0.0527(3) 0.0244(9) Uani 1 1 d . . .
C7 C 0.8415(8) 0.7766(4) 0.0372(3) 0.0237(9) Uani 1 1 d . . .
C8 C 0.9300(8) 0.7982(4) -0.1197(3) 0.0269(10) Uani 1 1 d . . .
H8A H 1.0755 0.7747 -0.1041 0.032 Uiso 1 1 calc R . .
H8B H 0.9606 0.8875 -0.1165 0.032 Uiso 1 1 calc R . .
C9 C 0.8356(9) 0.7522(4) -0.2136(3) 0.0307(10) Uani 1 1 d . . .
H9A H 0.8016 0.6629 -0.2173 0.037 Uiso 1 1 calc R . .
H9B H 0.6929 0.7780 -0.2306 0.037 Uiso 1 1 calc R . .
C10 C 0.9980(9) 0.7987(5) -0.2774(3) 0.0334(11) Uani 1 1 d . . .
H10A H 1.1416 0.7743 -0.2595 0.040 Uiso 1 1 calc R . .
H10B H 1.0300 0.8880 -0.2742 0.040 Uiso 1 1 calc R . .
C11 C 0.9085(11) 0.7521(5) -0.3718(3) 0.0489(15) Uani 1 1 d . B .
H11A H 0.8790 0.6628 -0.3751 0.059 Uiso 1 1 calc R . .
H11B H 0.7636 0.7753 -0.3893 0.059 Uiso 1 1 calc R . .
C12 C 1.0696(11) 0.8002(5) -0.4361(3) 0.0480(14) Uani 1 1 d . . .
H12A H 0.9874 0.7863 -0.4964 0.058 Uiso 1 1 calc R A 1
H12B H 1.1262 0.8883 -0.4241 0.058 Uiso 1 1 calc R A 1
C13 C 1.252(2) 0.7441(13) -0.4300(7) 0.061(4) Uani 0.520(13) 1 d P B 1
H13A H 1.3638 0.7858 -0.4650 0.092 Uiso 0.520(13) 1 calc PR B 1
H13B H 1.1994 0.6596 -0.4520 0.092 Uiso 0.520(13) 1 calc PR B 1
H13C H 1.3207 0.7478 -0.3687 0.092 Uiso 0.520(13) 1 calc PR B 1
C13' C 1.044(2) 0.9203(10) -0.4606(7) 0.047(3) Uani 0.480(13) 1 d P B 2
H13D H 1.0871 0.9766 -0.4088 0.071 Uiso 0.480(13) 1 calc PR B 2
H13E H 0.8869 0.9166 -0.4846 0.071 Uiso 0.480(13) 1 calc PR B 2
H13F H 1.1411 0.9482 -0.5048 0.071 Uiso 0.480(13) 1 calc PR B 2
C14 C 1.0435(8) 0.8470(4) 0.0885(3) 0.0264(10) Uani 1 1 d . . .
C15 C 1.0904(9) 0.8630(4) 0.1786(3) 0.0331(11) Uani 1 1 d . . .
H15 H 0.9893 0.8261 0.2165 0.040 Uiso 1 1 calc R . .
C16 C 1.3009(9) 0.9386(4) 0.2088(3) 0.0330(11) Uani 1 1 d . . .
C17 C 1.4142(9) 0.9811(4) 0.1423(3) 0.0310(10) Uani 1 1 d . . .
H17 H 1.5593 1.0335 0.1506 0.037 Uiso 1 1 calc R . .
C18 C 1.3935(10) 0.9708(5) 0.3054(3) 0.0429(13) Uani 1 1 d . . .
H18A H 1.5484 1.0207 0.3099 0.051 Uiso 1 1 calc R . .
H18B H 1.3002 1.0200 0.3306 0.051 Uiso 1 1 calc R . .
C19 C 1.3979(12) 0.8609(7) 0.3593(3) 0.0574(17) Uani 1 1 d . . .
H19A H 1.4574 0.8896 0.4208 0.069 Uiso 1 1 calc R . .
H19B H 1.2411 0.8149 0.3582 0.069 Uiso 1 1 calc R . .
C20 C 1.5328(14) 0.7773(7) 0.3307(3) 0.066(2) Uani 1 1 d . D .
H20A H 1.4794 0.7542 0.2679 0.080 Uiso 1 1 calc R . .
H20B H 1.6906 0.8234 0.3350 0.080 Uiso 1 1 calc R . .
C21 C 1.5351(19) 0.6668(9) 0.3754(5) 0.092(3) Uani 1 1 d . . .
H21A H 1.3848 0.6446 0.3945 0.110 Uiso 1 1 calc R C 1
H21B H 1.6426 0.6929 0.4296 0.110 Uiso 1 1 calc R C 1
C22 C 1.582(3) 0.5475(14) 0.3462(13) 0.079(7) Uani 0.460(18) 1 d P D 1
H22A H 1.5095 0.5220 0.2855 0.094 Uiso 0.460(18) 1 calc PR D 1
H22B H 1.5289 0.4833 0.3854 0.094 Uiso 0.460(18) 1 calc PR D 1
C23 C 1.845(4) 0.5779(15) 0.3529(10) 0.068(6) Uani 0.460(18) 1 d P D 1
H23A H 1.8925 0.6454 0.3166 0.102 Uiso 0.460(18) 1 calc PR D 1
H23B H 1.8942 0.5071 0.3323 0.102 Uiso 0.460(18) 1 calc PR D 1
H23C H 1.9113 0.6003 0.4139 0.102 Uiso 0.460(18) 1 calc PR D 1
C22' C 1.700(4) 0.6015(17) 0.3414(8) 0.063(5) Uani 0.540(18) 1 d P D 2
H22C H 1.6548 0.5810 0.2779 0.076 Uiso 0.540(18) 1 calc PR D 2
H22D H 1.8521 0.6550 0.3502 0.076 Uiso 0.540(18) 1 calc PR D 2
C23' C 1.704(3) 0.4876(12) 0.3888(9) 0.069(5) Uani 0.540(18) 1 d P D 2
H23D H 1.7407 0.5077 0.4519 0.104 Uiso 0.540(18) 1 calc PR D 2
H23E H 1.8178 0.4490 0.3690 0.104 Uiso 0.540(18) 1 calc PR D 2
H23F H 1.5558 0.4322 0.3763 0.104 Uiso 0.540(18) 1 calc PR D 2
F1 F -0.1429(5) 0.4547(2) 0.15613(15) 0.0304(7) Uani 1 1 d . . .
F2 F 0.2567(5) 0.5816(2) 0.15416(15) 0.0325(7) Uani 1 1 d . . .
S1 S 0.6263(2) 0.70687(9) 0.09331(6) 0.0250(4) Uani 1 1 d . . .
S2 S 1.2663(2) 0.92963(10) 0.04203(7) 0.0290(4) Uani 1 1 d . . .

loop_
_atom_site_aniso_label
_atom_site_aniso_U_11
_atom_site_aniso_U_22
_atom_site_aniso_U_33
_atom_site_aniso_U_23
_atom_site_aniso_U_13
_atom_site_aniso_U_12
C1 0.028(2) 0.023(2) 0.0223(19) 0.0053(15) 0.0088(16) 0.0110(18)
C2 0.022(2) 0.0213(19) 0.0225(18) -0.0011(15) -0.0017(15) 0.0036(17)
C3 0.031(3) 0.018(2) 0.0225(19) 0.0016(15) 0.0013(17) 0.0095(18)
C4 0.033(3) 0.021(2) 0.0211(18) 0.0008(15) 0.0024(16) 0.0134(18)
C5 0.034(3) 0.0171(19) 0.0235(19) 0.0019(15) 0.0012(17) 0.0082(18)
C6 0.033(3) 0.0192(19) 0.0224(19) 0.0005(15) 0.0003(16) 0.0103(18)
C7 0.031(2) 0.020(2) 0.0214(18) 0.0026(15) 0.0008(16) 0.0090(17)
C8 0.034(3) 0.025(2) 0.022(2) 0.0031(16) 0.0031(17) 0.0075(19)
C9 0.038(3) 0.033(2) 0.0198(19) -0.0001(17) 0.0033(17) 0.007(2)
C10 0.040(3) 0.037(3) 0.022(2) -0.0006(18) 0.0060(18) 0.007(2)
C11 0.059(4) 0.053(3) 0.027(2) -0.006(2) 0.006(2) -0.004(3)
C12 0.066(4) 0.052(3) 0.025(2) 0.002(2) 0.008(2) 0.011(3)
C13 0.074(10) 0.079(9) 0.038(6) 0.011(6) 0.012(6) 0.029(8)
C13' 0.076(9) 0.043(6) 0.026(5) 0.012(4) 0.010(5) 0.016(6)
C14 0.038(3) 0.019(2) 0.023(2) -0.0001(15) -0.0011(17) 0.0106(18)
C15 0.043(3) 0.031(2) 0.025(2) 0.0052(17) 0.0048(19) 0.006(2)
C16 0.036(3) 0.034(2) 0.026(2) -0.0029(18) -0.0024(18) 0.008(2)
C17 0.030(3) 0.028(2) 0.033(2) -0.0010(18) 0.0023(18) 0.0035(19)
C18 0.047(3) 0.049(3) 0.028(2) -0.006(2) -0.001(2) 0.006(3)
C19 0.066(4) 0.082(5) 0.027(2) -0.002(3) 0.002(2) 0.027(4)
C20 0.092(6) 0.086(5) 0.026(3) -0.011(3) -0.008(3) 0.043(4)
C21 0.132(8) 0.114(7) 0.048(4) 0.004(4) -0.012(4) 0.085(7)
C22 0.054(11) 0.037(8) 0.112(14) 0.030(8) -0.054(9) -0.024(7)
C23 0.090(15) 0.049(9) 0.060(9) -0.011(7) -0.011(9) 0.020(9)
C22' 0.086(14) 0.069(11) 0.044(6) 0.008(6) 0.003(7) 0.037(10)
C23' 0.088(11) 0.057(8) 0.076(9) 0.022(7) 0.020(8) 0.037(8)
F1 0.0334(16) 0.0383(15) 0.0184(11) 0.0031(10) 0.0055(10) 0.0043(12)
F2 0.0394(17) 0.0370(15) 0.0176(11) 0.0001(10) 0.0007(10) 0.0027(12)
S1 0.0316(7) 0.0240(6) 0.0198(5) 0.0019(4) 0.0022(4) 0.0077(4)
S2 0.0346(7) 0.0266(6) 0.0246(6) 0.0021(4) 0.0025(4) 0.0050(5)

loop_
_geom_bond_atom_site_label_1
_geom_bond_atom_site_label_2
_geom_bond_distance
_geom_bond_site_symmetry_2
_geom_bond_publ_flag
C1 F1 1.356(5) . ?
C1 C2 1.377(6) . ?
C1 C3 1.393(6) 2_565 ?
C2 F2 1.342(5) . ?
C2 C3 1.391(6) . ?
C3 C1 1.393(6) 2_565 ?
C3 C4 1.477(7) . ?
C4 C5 1.370(6) . ?
C4 S1 1.723(4) . ?
C5 C6 1.405(6) . ?
C5 H5 0.9500 . ?
C6 C7 1.394(6) . ?
C6 C8 1.515(6) . ?
C7 C14 1.443(7) . ?
C7 S1 1.738(5) . ?
C8 C9 1.521(6) . ?
C8 H8A 0.9900 . ?
C8 H8B 0.9900 . ?
C9 C10 1.519(6) . ?
C9 H9A 0.9900 . ?
C9 H9B 0.9900 . ?
C10 C11 1.525(6) . ?
C10 H10A 0.9900 . ?
C10 H10B 0.9900 . ?
C11 C12 1.525(8) . ?
C11 H11A 0.9900 . ?
C11 H11B 0.9900 . ?
C12 C13 1.401(14) . ?
C12 C13' 1.463(12) . ?
C12 H12A 0.9900 . ?
C12 H12B 0.9900 . ?
C13 H13A 0.9800 . ?
C13 H13B 0.9800 . ?
C13 H13C 0.9800 . ?
C13' H13D 0.9800 . ?
C13' H13E 0.9800 . ?
C13' H13F 0.9800 . ?
C14 C15 1.382(6) . ?
C14 S2 1.736(5) . ?
C15 C16 1.402(7) . ?
C15 H15 0.9500 . ?
C16 C17 1.359(7) . ?
C16 C18 1.528(6) . ?
C17 S2 1.706(5) . ?
C17 H17 0.9500 . ?
C18 C19 1.524(8) . ?
C18 H18A 0.9900 . ?
C18 H18B 0.9900 . ?
C19 C20 1.484(9) . ?
C19 H19A 0.9900 . ?
C19 H19B 0.9900 . ?
C20 C21 1.454(11) . ?
C20 H20A 0.9900 . ?
C20 H20B 0.9900 . ?
C21 C22' 1.514(18) . ?
C21 C22 1.51(2) . ?
C21 H21A 0.9900 . ?
C21 H21B 0.9900 . ?
C22 C23 1.57(3) . ?
C22 H22A 0.9900 . ?
C22 H22B 0.9900 . ?
C23 H23A 0.9800 . ?
C23 H23B 0.9800 . ?
C23 H23C 0.9800 . ?
C22' C23' 1.51(2) . ?
C22' H22C 0.9900 . ?
C22' H22D 0.9900 . ?
C23' H23D 0.9800 . ?
C23' H23E 0.9800 . ?
C23' H23F 0.9800 . ?
